data_7044113
loop_
_publ_author_name
'Gunatilleke, Wilarachchige D. C. Bhagya'
'Wei, Kaya'
'Niu, Zheng'
'Wojtas, Lukasz'
'Ma, Shengqian'
'Nolas, George S.'

_publ_section_title
;
 Thermal Conductivity of Perovskite-type Metal-Organic Framework Crystal
;
_journal_name_full 'Dalton Trans.'
_journal_paper_doi 10.1039/C7DT02927F
_journal_year 2017
_chemical_absolute_configuration ad
_chemical_formula_moiety '0.25(C12 H12 Co4 O24), H5 N2'
_chemical_formula_sum 'C3 H8 Co N2 O6'
_chemical_formula_weight 227.04
_space_group_crystal_system orthorhombic
_space_group_IT_number 62
_space_group_name_Hall '-P 2ac 2n'
_space_group_name_H-M_alt 'P n m a'
_symmetry_space_group_name_Hall '-P 2ac 2n'
_symmetry_space_group_name_H-M 'P n m a'
_atom_sites_solution_hydrogens mixed
_audit_creation_date 2017-06-21
_audit_creation_method
;
Olex2 1.2
(compiled 2017.03.28 svn.r3405 for OlexSys, GUI svn.r5337)
;
_audit_update_record
;
2017-07-30 deposited with the CCDC.
2017-09-05 downloaded from the CCDC.
;
_cell_angle_alpha 90
_cell_angle_beta 90
_cell_angle_gamma 90
_cell_formula_units_Z 4
_cell_length_a 8.5650(9)
_cell_length_b 11.6420(12)
_cell_length_c 7.8673(8)
_cell_measurement_reflns_used 4799
_cell_measurement_temperature 393(2)
_cell_measurement_theta_max 72.16
_cell_measurement_theta_min 7.61
_cell_volume 784.48(14)
_computing_cell_refinement 'SAINT v8.37A (Bruker, 2015)'
_computing_data_reduction 'SAINT v8.37A (Bruker, 2015)'
_computing_molecular_graphics 'Olex2 (Dolomanov et al., 2009)'
_computing_publication_material 'Olex2 (Dolomanov et al., 2009)'
_computing_structure_refinement 'XL (Sheldrick, 2008)'
_diffrn_ambient_temperature 393.0
_diffrn_measured_fraction_theta_full 1.000
_diffrn_measured_fraction_theta_max 0.999
_diffrn_measurement_device_type 'Bruker D8 Venture PHOTON 100 CMOS'
_diffrn_measurement_method 'omega scans'
_diffrn_radiation_monochromator mirrors
_diffrn_radiation_type CuK\a
_diffrn_radiation_wavelength 1.54178
_diffrn_reflns_av_R_equivalents 0.0561
_diffrn_reflns_av_unetI/netI 0.0200
_diffrn_reflns_Laue_measured_fraction_full 1.000
_diffrn_reflns_Laue_measured_fraction_max 0.999
_diffrn_reflns_limit_h_max 10
_diffrn_reflns_limit_h_min -10
_diffrn_reflns_limit_k_max 14
_diffrn_reflns_limit_k_min -14
_diffrn_reflns_limit_l_max 9
_diffrn_reflns_limit_l_min -9
_diffrn_reflns_number 11333
_diffrn_reflns_point_group_measured_fraction_full 1.000
_diffrn_reflns_point_group_measured_fraction_max 0.999
_diffrn_reflns_theta_full 67.679
_diffrn_reflns_theta_max 72.444
_diffrn_reflns_theta_min 6.792
_diffrn_source 'INCOATEC Imus micro-focus source'
_diffrn_standards_number 0
_exptl_absorpt_coefficient_mu 17.257
_exptl_absorpt_correction_T_max 0.3438
_exptl_absorpt_correction_T_min 0.1622
_exptl_absorpt_correction_type multi-scan
_exptl_absorpt_process_details
;
SADABS-2016/2 (Bruker,2016/2) was used for absorption correction.
wR2(int) was 0.1175 before and 0.0669 after correction.
The Ratio of minimum to maximum transmission is 0.4718.
The \l/2 correction factor is Not present.
;
_exptl_crystal_colour pink
_exptl_crystal_density_diffrn 1.922
_exptl_crystal_description block
_exptl_crystal_F_000 460
_exptl_crystal_size_max 0.114
_exptl_crystal_size_mid 0.097
_exptl_crystal_size_min 0.058
_refine_diff_density_max 0.183
_refine_diff_density_min -0.443
_refine_diff_density_rms 0.069
_refine_ls_extinction_method none
_refine_ls_goodness_of_fit_ref 1.114
_refine_ls_hydrogen_treatment mixed
_refine_ls_matrix_type full
_refine_ls_number_parameters 74
_refine_ls_number_reflns 823
_refine_ls_number_restraints 7
_refine_ls_restrained_S_all 1.111
_refine_ls_R_factor_all 0.0353
_refine_ls_R_factor_gt 0.0263
_refine_ls_shift/su_max 0.000
_refine_ls_shift/su_mean 0.000
_refine_ls_structure_factor_coef Fsqd
_refine_ls_weighting_details 'w=1/[\s^2^(Fo^2^)+(0.0340P)^2^+0.1461P] where P=(Fo^2^+2Fc^2^)/3'
_refine_ls_weighting_scheme calc
_refine_ls_wR_factor_gt 0.0601
_refine_ls_wR_factor_ref 0.0655
_reflns_Friedel_coverage 0.000
_reflns_number_gt 667
_reflns_number_total 823
_reflns_threshold_expression 'I > 2\s(I)'
_cod_data_source_file c7dt02927f2.cif
_cod_data_source_block co_formate_393k
_cod_database_code 7044113
_shelx_shelxl_version_number 2016/6
_shelx_space_group_comment
;
The symmetry employed for this shelxl refinement is uniquely defined
by the following loop, which should always be used as a source of
symmetry information in preference to the above space-group names.
They are only intended as comments.
;
_shelx_estimated_absorpt_t_max 0.434
_shelx_estimated_absorpt_t_min 0.244
_olex2_refinement_description
;
1. Fixed Uiso
 At 1.2 times of:
  All C(H) groups, All N(H,H,H) groups
 At 1.5 times of:
  All N(H,H) groups
2. Restrained distances
 N8-N7
 1.44 with sigma of 0.0051
 N8-H8A = N8-H8B
 0.91 with sigma of 0.02
 H8A-N7 = H8B-N7
 1.94 with sigma of 0.02
 H8B-H7A
 -2.2 with sigma of 0.02
 H8B-H8A
 1.52 with sigma of 0.04
3. Others
 Fixed Sof: N7(0.5) H7A(0.5) H7B(0.5) H7C(0.5) N8(0.5) H8A(0.5) H8B(0.5)
4.a Aromatic/amide H refined with riding coordinates:
 C3(H3), C6(H6)
4.b Idealised Me refined as rotating group:
 N7(H7A,H7B,H7C)
;
_olex2_submission_special_instructions 'No special instructions were received'

loop_
_space_group_symop_operation_xyz
'x, y, z'
'-x+1/2, -y, z+1/2'
'-x, y+1/2, -z'
'x+1/2, -y+1/2, -z+1/2'
'-x, -y, -z'
'x-1/2, y, -z-1/2'
'x, -y-1/2, z'
'-x-1/2, y-1/2, z-1/2'

loop_
_atom_site_label
_atom_site_type_symbol
_atom_site_fract_x
_atom_site_fract_y
_atom_site_fract_z
_atom_site_U_iso_or_equiv
_atom_site_adp_type
_atom_site_occupancy
_atom_site_site_symmetry_order
_atom_site_calc_flag
_atom_site_refinement_flags_posn
_atom_site_refinement_flags_adp
_atom_site_refinement_flags_occupancy
_atom_site_disorder_assembly
_atom_site_disorder_group
Co1 Co 0.500000 0.500000 0.500000 0.02732(15) Uani 1 2 d S T P . .
O2 O 0.59616(16) 0.43264(12) 0.27529(17) 0.0417(3) Uani 1 1 d . . . . .
C3 C 0.7195(3) 0.4694(2) 0.2149(3) 0.0422(5) Uani 1 1 d . . . . .
H3 H 0.769899 0.527538 0.274542 0.051 Uiso 1 1 calc R . . . .
O4 O 0.78208(16) 0.43558(13) 0.08184(17) 0.0405(3) Uani 1 1 d . . . . .
O5 O 0.53142(17) 0.34452(11) 0.63171(18) 0.0427(3) Uani 1 1 d . . . . .
C6 C 0.5222(3) 0.250000 0.5591(4) 0.0361(6) Uani 1 2 d S T P . .
H6 H 0.507234 0.249999 0.442060 0.043 Uiso 1 2 calc RS T P . .
N7 N 0.5693(5) 0.2621(18) -0.0145(4) 0.055(3) Uani 0.5 1 d D . . A -1
H7A H 0.573763 0.288623 -0.120487 0.066 Uiso 0.5 1 calc DGR . . A -1
H7B H 0.637434 0.205032 -0.002078 0.066 Uiso 0.5 1 calc GR . . A -1
H7C H 0.592561 0.318439 0.057731 0.066 Uiso 0.5 1 calc GR . . A -1
N8 N 0.4149(6) 0.2208(7) 0.0200(7) 0.093(3) Uani 0.5 1 d D . . A -1
H8A H 0.413(5) 0.188(5) 0.125(4) 0.139 Uiso 0.5 1 d DR . . . .
H8B H 0.387(5) 0.168(4) -0.060(4) 0.139 Uiso 0.5 1 d DR . . . .

loop_
_atom_site_aniso_label
_atom_site_aniso_U_11
_atom_site_aniso_U_22
_atom_site_aniso_U_33
_atom_site_aniso_U_23
_atom_site_aniso_U_13
_atom_site_aniso_U_12
Co1 0.0307(2) 0.0286(2) 0.0227(2) -0.00036(16) 0.00016(15) -0.00182(17)
O2 0.0427(7) 0.0459(8) 0.0363(7) -0.0082(6) 0.0118(6) -0.0078(7)
C3 0.0466(11) 0.0477(11) 0.0322(9) -0.0093(9) 0.0069(9) -0.0130(10)
O4 0.0391(7) 0.0498(8) 0.0325(6) -0.0052(6) 0.0082(6) -0.0061(7)
O5 0.0616(9) 0.0297(7) 0.0369(7) 0.0003(6) -0.0094(7) -0.0007(7)
C6 0.0446(15) 0.0333(14) 0.0305(13) 0.000 -0.0042(11) 0.000
N7 0.077(2) 0.035(8) 0.0524(18) 0.002(3) -0.0243(15) -0.003(3)
N8 0.080(3) 0.104(9) 0.095(3) 0.024(4) 0.002(3) -0.006(4)

loop_
_atom_type_symbol
_atom_type_description
_atom_type_scat_dispersion_real
_atom_type_scat_dispersion_imag
_atom_type_scat_source
C C 0.0181 0.0091 'International Tables Vol C Tables 4.2.6.8 and 6.1.1.4'
H H 0.0000 0.0000 'International Tables Vol C Tables 4.2.6.8 and 6.1.1.4'
Co Co -2.3653 3.6143 'International Tables Vol C Tables 4.2.6.8 and 6.1.1.4'
N N 0.0311 0.0180 'International Tables Vol C Tables 4.2.6.8 and 6.1.1.4'
O O 0.0492 0.0322 'International Tables Vol C Tables 4.2.6.8 and 6.1.1.4'

loop_
_geom_angle_atom_site_label_1
_geom_angle_atom_site_label_2
_geom_angle_atom_site_label_3
_geom_angle
_geom_angle_site_symmetry_1
_geom_angle_site_symmetry_3
O2 Co1 O2 180.00(7) 5_666 .
O2 Co1 O4 92.44(6) 5_666 6_556
O2 Co1 O4 87.56(6) . 6_556
O2 Co1 O4 87.56(6) 5_666 2_665
O2 Co1 O4 92.44(6) . 2_665
O2 Co1 O5 87.53(6) 5_666 .
O2 Co1 O5 92.47(6) 5_666 5_666
O2 Co1 O5 87.53(6) . 5_666
O2 Co1 O5 92.47(6) . .
O4 Co1 O4 180.0 2_665 6_556
O5 Co1 O4 92.43(6) 5_666 6_556
O5 Co1 O4 87.57(6) 5_666 2_665
O5 Co1 O4 87.57(6) . 6_556
O5 Co1 O4 92.43(6) . 2_665
O5 Co1 O5 180.0 . 5_666
C3 O2 Co1 121.96(13) . .
O2 C3 H3 117.1 . .
O2 C3 O4 125.8(2) . .
O4 C3 H3 117.1 . .
C3 O4 Co1 121.78(14) . 2_664
C6 O5 Co1 121.86(15) . .
O5 C6 O5 124.7(3) . 7_565
O5 C6 H6 117.6 7_565 .
O5 C6 H6 117.6 . .
H7A N7 H7B 109.5 . .
H7A N7 H7C 109.5 . .
H7B N7 H7C 109.5 . .
N8 N7 H7A 109.5 . .
N8 N7 H7B 109.5 . .
N8 N7 H7C 109.5 . .
N7 N8 H8A 109(2) . .
N7 N8 H8B 109.9(19) . .
H8A N8 H8B 110(4) . .

loop_
_geom_bond_atom_site_label_1
_geom_bond_atom_site_label_2
_geom_bond_distance
_geom_bond_site_symmetry_2
Co1 O2 2.1021(13) 5_666
Co1 O2 2.1021(13) .
Co1 O4 2.1121(13) 6_556
Co1 O4 2.1121(13) 2_665
Co1 O5 2.1030(13) .
Co1 O5 2.1030(13) 5_666
O2 C3 1.234(2) .
C3 H3 0.9300 .
C3 O4 1.241(2) .
O5 C6 1.2422(19) .
C6 H6 0.9300 .
N7 H7A 0.8900 .
N7 H7B 0.8900 .
N7 H7C 0.8900 .
N7 N8 1.434(5) .
N8 H8A 0.914(19) .
N8 H8B 0.914(19) .

loop_
_geom_torsion_atom_site_label_1
_geom_torsion_atom_site_label_2
_geom_torsion_atom_site_label_3
_geom_torsion_atom_site_label_4
_geom_torsion
_geom_torsion_site_symmetry_4
Co1 O2 C3 O4 -178.70(17) .
Co1 O5 C6 O5 -176.02(17) 7_565
O2 C3 O4 Co1 -176.64(18) 2_664
